data_4349432
loop_
_publ_author_name
'Ismail, Muhammad Luthfi Bin'
'Liu, Fu-Quan'
'Yim, Wai-Leung'
'Ganguly, Rakesh'
'Li, Yongxin'
'So, Cheuk-Wai'

_publ_section_title
;
 Reactivity of a Base-Stabilized Germanium(I) Dimer toward Group 9
 Metal(I) Chloride and Dimanganese Decacarbonyl.
;
_journal_issue 9
_journal_name_full 'Inorganic chemistry'
_journal_page_first 5402
_journal_page_last 5410
_journal_paper_doi 10.1021/acs.inorgchem.7b00503
_journal_volume 56
_journal_year 2017
_chemical_formula_sum 'C37 H48 Cl Ge Ir2 N O2'
_chemical_formula_weight 1031.20
_space_group_crystal_system orthorhombic
_space_group_IT_number 62
_space_group_name_Hall '-P 2ac 2n'
_space_group_name_H-M_alt 'P n m a'
_atom_sites_solution_hydrogens mixed
_cell_angle_alpha 90
_cell_angle_beta 90
_cell_angle_gamma 90
_cell_formula_units_Z 4
_cell_length_a 19.0523(8)
_cell_length_b 15.9424(7)
_cell_length_c 11.2787(5)
_cell_measurement_reflns_used 9884
_cell_measurement_temperature 103.(2)
_cell_measurement_theta_max 27.8969
_cell_measurement_theta_min 2.2119
_cell_volume 3425.8(3)
_computing_cell_refinement 'SAINT V8.37A (Bruker AXS Inc., 2015)'
_computing_data_collection 'APEX3 (Bruker AXS Inc., 2016)'
_computing_data_reduction 'SAINT V8.37A (Bruker AXS Inc., 2015)'
_computing_molecular_graphics 'XP (Bruker AXS Inc., 2016)'
_computing_publication_material 'APEX3 (Bruker AXS Inc., 2016)'
_computing_structure_refinement 'SHELXL-2014/7 (Sheldrick, 2014)'
_computing_structure_solution 'XT, VERSION 2014/5'
_diffrn_ambient_temperature 103.(2)
_diffrn_detector_area_resol_mean 8.3333
_diffrn_measured_fraction_theta_full 0.997
_diffrn_measured_fraction_theta_max 0.997
_diffrn_measurement_device_type 'CCD area detector'
_diffrn_measurement_method 'phi and omega scans'
_diffrn_radiation_monochromator graphite
_diffrn_radiation_type MoK\a
_diffrn_radiation_wavelength 0.71073
_diffrn_reflns_av_R_equivalents 0.0563
_diffrn_reflns_av_unetI/netI 0.0302
_diffrn_reflns_limit_h_max 25
_diffrn_reflns_limit_h_min -25
_diffrn_reflns_limit_k_max 16
_diffrn_reflns_limit_k_min -21
_diffrn_reflns_limit_l_max 14
_diffrn_reflns_limit_l_min -14
_diffrn_reflns_number 45559
_diffrn_reflns_theta_full 27.97
_diffrn_reflns_theta_max 27.97
_diffrn_reflns_theta_min 2.10
_diffrn_source 'fine-focus sealed tube'
_diffrn_source_type 'Bruker KappaCCD'
_exptl_absorpt_coefficient_mu 8.734
_exptl_absorpt_correction_T_max 0.42
_exptl_absorpt_correction_T_min 0.10
_exptl_absorpt_correction_type multi-scan
_exptl_absorpt_process_details
;
SADABS-2016/2 - Bruker AXS area detector scaling and absorption correction
;
_exptl_crystal_colour black
_exptl_crystal_density_diffrn 1.999
_exptl_crystal_density_method 'not measured'
_exptl_crystal_description block
_exptl_crystal_F_000 1984
_exptl_crystal_size_max 0.420
_exptl_crystal_size_mid 0.180
_exptl_crystal_size_min 0.120
_refine_diff_density_max 2.680
_refine_diff_density_min -1.429
_refine_ls_extinction_method none
_refine_ls_goodness_of_fit_ref 1.134
_refine_ls_hydrogen_treatment mixed
_refine_ls_matrix_type full
_refine_ls_number_parameters 230
_refine_ls_number_reflns 4246
_refine_ls_number_restraints 0
_refine_ls_restrained_S_all 1.134
_refine_ls_R_factor_all 0.0362
_refine_ls_R_factor_gt 0.0301
_refine_ls_shift/su_max 0.002
_refine_ls_shift/su_mean 0.000
_refine_ls_structure_factor_coef Fsqd
_refine_ls_weighting_details 'w=1/[\s^2^(Fo^2^)+(0.0358P)^2^+8.9725P] where P=(Fo^2^+2Fc^2^)/3'
_refine_ls_weighting_scheme calc
_refine_ls_wR_factor_gt 0.0750
_refine_ls_wR_factor_ref 0.0788
_reflns_number_gt 3740
_reflns_number_total 4246
_reflns_threshold_expression 'I > 2\s(I)'
_cod_data_source_file ic7b00503_si_002.cif
_cod_data_source_block scw1587
_cod_depositor_comments
;
The following automatic conversions were performed:

data item '_exptl_absorpt_correction_type' value 'Multi-Scan' was
changed to 'multi-scan' in accordance with the
/home/saulius/struct/COD-crude-data/automatic-downloads/DataCite-retrospective/ACS/depositions/lib/dictionaries/cif_core.dic
dictionary named 'cif_core.dic' version 2.4.2 last updated on
2011-04-26.

Automatic conversion script
Id: cif_fix_values 6909 2019-04-08 15:41:33Z antanas 
;
_cod_database_code 4349432

loop_
_space_group_symop_operation_xyz
'x, y, z'
'-x+1/2, -y, z+1/2'
'-x, y+1/2, -z'
'x+1/2, -y+1/2, -z+1/2'
'-x, -y, -z'
'x-1/2, y, -z-1/2'
'x, -y-1/2, z'
'-x-1/2, y-1/2, z-1/2'

loop_
_atom_site_type_symbol
_atom_site_label
_atom_site_fract_x
_atom_site_fract_y
_atom_site_fract_z
_atom_site_U_iso_or_equiv
_atom_site_adp_type
_atom_site_calc_flag
_atom_site_refinement_flags_adp
_atom_site_refinement_flags_occupancy
_atom_site_refinement_flags_posn
_atom_site_occupancy
Ir Ir1 0.35563(2) 0.34587(2) 0.46992(2) 0.01706(7) Uani d . . . 1
Ge Ge1 0.45441(3) 0.25 0.46012(5) 0.01655(13) Uani d T P S 1
C C1 0.5452(3) 0.25 0.5351(5) 0.0176(11) Uani d T P S 1
C C2 0.6005(3) 0.25 0.4508(5) 0.0181(11) Uani d T P S 1
C C3 0.6715(3) 0.25 0.4851(6) 0.0237(13) Uani d T P S 1
H H3 0.707 0.25 0.4261 0.028 Uiso calc U P R 1
C C4 0.6901(3) 0.25 0.6028(7) 0.0298(14) Uani d T P S 1
H H4 0.7379 0.25 0.6267 0.036 Uiso calc U P R 1
C C5 0.6361(3) 0.25 0.6851(6) 0.0274(14) Uani d T P S 1
C C6 0.5664(3) 0.25 0.6515(6) 0.0243(12) Uani d T P S 1
C C7 0.5706(4) 0.25 0.8496(7) 0.047(2) Uani d T P S 1
H H7A 0.5624 0.1997 0.899 0.057 Uiso calc U P R 0.5
H H7B 0.5624 0.3003 0.899 0.057 Uiso calc U P R 0.5
C C8 0.5777(3) 0.25 0.3275(5) 0.0198(11) Uani d T P S 1
C C9 0.6292(4) 0.25 0.2273(7) 0.0278(14) Uani d T P S 1
H H9A 0.656(3) 0.206(4) 0.230(6) 0.042 Uiso d U . . 1
H H9B 0.601(4) 0.25 0.157(8) 0.042 Uiso d U P S 1
C C10 0.4769(3) 0.25 0.1971(5) 0.0230(12) Uani d T P S 1
C C11 0.4601(2) 0.1726(3) 0.1440(4) 0.0278(9) Uani d . . . 1
C C12 0.4264(3) 0.1748(4) 0.0353(5) 0.0378(12) Uani d . . . 1
H H12 0.4141 0.1238 -0.0028 0.045 Uiso calc U . R 1
C C13 0.4106(4) 0.25 -0.0184(7) 0.0400(18) Uani d T P S 1
H H13 0.3883 0.25 -0.0938 0.048 Uiso calc U P R 1
C C14 0.4790(3) 0.0894(3) 0.2023(4) 0.0343(11) Uani d . . . 1
H H14 0.4911 0.1012 0.287 0.041 Uiso calc U . R 1
C C15 0.5435(3) 0.0508(4) 0.1439(5) 0.0421(13) Uani d . . . 1
H H15A 0.5343 0.0424 0.0592 0.063 Uiso calc U . R 1
H H15B 0.5538 -0.0034 0.181 0.063 Uiso calc U . R 1
H H15C 0.5837 0.0884 0.1538 0.063 Uiso calc U . R 1
C C16 0.4187(3) 0.0279(4) 0.2013(6) 0.0479(15) Uani d . . . 1
H H16A 0.3785 0.0523 0.2429 0.072 Uiso calc U . R 1
H H16B 0.433 -0.024 0.2412 0.072 Uiso calc U . R 1
H H16C 0.4056 0.0154 0.1192 0.072 Uiso calc U . R 1
C C17 0.3841(2) 0.3848(3) 0.6415(4) 0.0234(9) Uani d . . . 1
H H17 0.4124 0.3359 0.6469 0.028 Uiso calc U . R 1
C C18 0.4041(2) 0.4476(3) 0.5576(4) 0.0269(9) Uani d . . . 1
H H18 0.4433 0.437 0.5077 0.032 Uiso calc U . R 1
C C19 0.3658(3) 0.5298(4) 0.5446(6) 0.0444(14) Uani d . . . 1
H H19A 0.3986 0.5717 0.5112 0.053 Uiso calc U . R 1
H H19B 0.3517 0.5495 0.6243 0.053 Uiso calc U . R 1
C C20 0.3002(3) 0.5258(3) 0.4653(5) 0.0411(13) Uani d . . . 1
H H20A 0.2623 0.5588 0.503 0.049 Uiso calc U . R 1
H H20B 0.3112 0.5525 0.3882 0.049 Uiso calc U . R 1
C C21 0.2739(2) 0.4384(3) 0.4430(4) 0.0282(10) Uani d . . . 1
H H21 0.2724 0.4193 0.3633 0.034 Uiso calc U . R 1
C C22 0.2514(2) 0.3834(3) 0.5315(4) 0.0266(9) Uani d . . . 1
H H22 0.2348 0.3292 0.5105 0.032 Uiso calc U . R 1
C C23 0.2534(3) 0.4092(4) 0.6607(5) 0.0414(13) Uani d . . . 1
H H23A 0.2441 0.4702 0.6659 0.05 Uiso calc U . R 1
H H23B 0.2151 0.38 0.7033 0.05 Uiso calc U . R 1
C C24 0.3212(3) 0.3908(4) 0.7217(5) 0.0387(12) Uani d . . . 1
H H24A 0.3164 0.3372 0.7652 0.046 Uiso calc U . R 1
H H24B 0.3301 0.4353 0.781 0.046 Uiso calc U . R 1
Cl Cl1 0.30964(7) 0.25 0.32246(13) 0.0219(3) Uani d T P S 1
N N1 0.5097(2) 0.25 0.3126(4) 0.0191(10) Uani d T P S 1
O O1 0.5242(2) 0.25 0.7516(4) 0.0318(11) Uani d T P S 1
O O2 0.6409(3) 0.25 0.8068(5) 0.0416(14) Uani d T P S 1

loop_
_atom_site_aniso_label
_atom_site_aniso_U_11
_atom_site_aniso_U_22
_atom_site_aniso_U_33
_atom_site_aniso_U_12
_atom_site_aniso_U_13
_atom_site_aniso_U_23
Ir1 0.01546(10) 0.01513(10) 0.02059(10) 0.00039(5) -0.00024(5) 0.00132(6)
Ge1 0.0145(3) 0.0174(3) 0.0178(3) 0 -0.0004(2) 0
C1 0.018(3) 0.010(2) 0.025(3) 0 -0.004(2) 0
C2 0.017(3) 0.013(3) 0.024(3) 0 -0.002(2) 0
C3 0.017(3) 0.013(3) 0.041(4) 0 -0.003(3) 0
C4 0.021(3) 0.024(3) 0.044(4) 0 -0.011(3) 0
C5 0.028(3) 0.023(3) 0.031(3) 0 -0.014(3) 0
C6 0.023(3) 0.025(3) 0.026(3) 0 -0.002(2) 0
C7 0.038(4) 0.077(6) 0.027(4) 0 -0.013(3) 0
C8 0.015(3) 0.019(3) 0.026(3) 0 0.002(2) 0
C9 0.018(3) 0.033(4) 0.033(4) 0 0.006(3) 0
C10 0.018(3) 0.033(3) 0.018(3) 0 0.002(2) 0
C11 0.024(2) 0.038(3) 0.022(2) -0.0054(19) 0.0021(17) -0.0059(19)
C12 0.035(3) 0.046(3) 0.032(3) 0.000(2) -0.006(2) -0.011(2)
C13 0.037(4) 0.057(5) 0.026(4) 0 -0.007(3) 0
C14 0.049(3) 0.028(3) 0.026(2) -0.001(2) -0.001(2) -0.0071(19)
C15 0.041(3) 0.036(3) 0.048(3) 0.005(2) -0.009(3) -0.009(2)
C16 0.059(4) 0.031(3) 0.054(4) -0.004(3) 0.023(3) -0.013(3)
C17 0.026(2) 0.020(2) 0.024(2) 0.0028(17) -0.0005(17) -0.0028(17)
C18 0.029(2) 0.020(2) 0.032(2) -0.0063(18) -0.0024(18) -0.0038(18)
C19 0.050(3) 0.029(3) 0.054(4) 0.003(2) -0.012(3) 0.000(2)
C20 0.045(3) 0.023(3) 0.056(4) 0.005(2) -0.004(3) 0.005(2)
C21 0.028(2) 0.024(2) 0.032(2) 0.0069(18) -0.0039(19) 0.0017(18)
C22 0.019(2) 0.025(2) 0.036(3) 0.0035(18) 0.0015(17) 0.0002(19)
C23 0.027(2) 0.062(4) 0.036(3) 0.003(2) 0.009(2) -0.001(3)
C24 0.032(3) 0.053(3) 0.031(3) 0.000(2) 0.003(2) -0.006(2)
Cl1 0.0185(6) 0.0244(7) 0.0229(7) 0 -0.0038(5) 0
N1 0.018(2) 0.020(2) 0.019(2) 0 0.0009(18) 0
O1 0.028(2) 0.048(3) 0.019(2) 0 -0.0053(18) 0
O2 0.033(3) 0.059(4) 0.032(3) 0 -0.014(2) 0

loop_
_atom_type_symbol
_atom_type_description
_atom_type_scat_dispersion_real
_atom_type_scat_dispersion_imag
_atom_type_scat_source
C C 0.0033 0.0016 'International Tables Vol C Tables 4.2.6.8 and 6.1.1.4'
H H 0.0000 0.0000 'International Tables Vol C Tables 4.2.6.8 and 6.1.1.4'
Cl Cl 0.1484 0.1585 'International Tables Vol C Tables 4.2.6.8 and 6.1.1.4'
Ge Ge 0.1547 1.8001 'International Tables Vol C Tables 4.2.6.8 and 6.1.1.4'
Ir Ir -1.4442 7.9887 'International Tables Vol C Tables 4.2.6.8 and 6.1.1.4'
N N 0.0061 0.0033 'International Tables Vol C Tables 4.2.6.8 and 6.1.1.4'
O O 0.0106 0.0060 'International Tables Vol C Tables 4.2.6.8 and 6.1.1.4'

loop_
_geom_angle_atom_site_label_1
_geom_angle_atom_site_label_2
_geom_angle_atom_site_label_3
_geom_angle_site_symmetry_1
_geom_angle_site_symmetry_3
_geom_angle
C17 Ir1 C18 . . 39.66(18)
C17 Ir1 C21 . . 96.50(18)
C18 Ir1 C21 . . 81.77(19)
C17 Ir1 C22 . . 82.01(17)
C18 Ir1 C22 . . 92.19(19)
C21 Ir1 C22 . . 37.42(18)
C17 Ir1 Cl1 . . 155.62(13)
C18 Ir1 Cl1 . . 164.57(14)
C21 Ir1 Cl1 . . 94.22(13)
C22 Ir1 Cl1 . . 93.57(13)
C17 Ir1 Ge1 . . 91.59(12)
C18 Ir1 Ge1 . . 99.55(13)
C21 Ir1 Ge1 . . 168.48(13)
C22 Ir1 Ge1 . . 152.95(13)
Cl1 Ir1 Ge1 . . 81.48(3)
C17 Ir1 Ir1 . 7_565 107.14(12)
C18 Ir1 Ir1 . 7_565 140.17(13)
C21 Ir1 Ir1 . 7_565 132.93(13)
C22 Ir1 Ir1 . 7_565 105.86(13)
Cl1 Ir1 Ir1 . 7_565 50.89(2)
Ge1 Ir1 Ir1 . 7_565 50.966(9)
C1 Ge1 N1 . . 83.7(2)
C1 Ge1 Ir1 . 7_565 132.58(9)
N1 Ge1 Ir1 . 7_565 116.95(10)
C1 Ge1 Ir1 . . 132.58(9)
N1 Ge1 Ir1 . . 116.95(10)
Ir1 Ge1 Ir1 7_565 . 78.066(19)
C6 C1 C2 . . 115.0(5)
C6 C1 Ge1 . . 133.1(5)
C2 C1 Ge1 . . 111.9(4)
C3 C2 C1 . . 121.9(6)
C3 C2 C8 . . 123.3(5)
C1 C2 C8 . . 114.7(5)
C4 C3 C2 . . 120.9(6)
C3 C4 C5 . . 117.1(6)
O2 C5 C6 . . 109.8(6)
O2 C5 C4 . . 128.2(6)
C6 C5 C4 . . 122.0(6)
C1 C6 C5 . . 123.1(6)
C1 C6 O1 . . 127.4(6)
C5 C6 O1 . . 109.5(6)
O1 C7 O2 . . 108.9(6)
N1 C8 C2 . . 114.8(5)
N1 C8 C9 . . 123.5(6)
C2 C8 C9 . . 121.7(5)
C11 C10 C11 . 7_565 122.4(6)
C11 C10 N1 . . 118.8(3)
C11 C10 N1 7_565 . 118.8(3)
C12 C11 C10 . . 117.3(5)
C12 C11 C14 . . 121.0(5)
C10 C11 C14 . . 121.7(4)
C13 C12 C11 . . 120.9(6)
C12 C13 C12 7_565 . 121.1(7)
C16 C14 C11 . . 112.4(5)
C16 C14 C15 . . 110.3(4)
C11 C14 C15 . . 110.9(4)
C18 C17 C24 . . 124.5(4)
C18 C17 Ir1 . . 70.5(3)
C24 C17 Ir1 . . 111.6(3)
C17 C18 C19 . . 123.0(5)
C17 C18 Ir1 . . 69.8(2)
C19 C18 Ir1 . . 114.3(3)
C18 C19 C20 . . 114.5(5)
C21 C20 C19 . . 114.0(4)
C22 C21 C20 . . 124.5(5)
C22 C21 Ir1 . . 72.1(3)
C20 C21 Ir1 . . 111.6(3)
C21 C22 C23 . . 120.6(5)
C21 C22 Ir1 . . 70.5(3)
C23 C22 Ir1 . . 111.0(3)
C24 C23 C22 . . 114.3(4)
C23 C24 C17 . . 115.1(4)
Ir1 Cl1 Ir1 7_565 . 78.23(4)
C8 N1 C10 . . 123.1(5)
C8 N1 Ge1 . . 114.9(4)
C10 N1 Ge1 . . 122.0(4)
C6 O1 C7 . . 105.8(5)
C5 O2 C7 . . 106.0(5)

loop_
_geom_bond_atom_site_label_1
_geom_bond_atom_site_label_2
_geom_bond_site_symmetry_2
_geom_bond_distance
Ir1 C17 . 2.103(4)
Ir1 C18 . 2.111(4)
Ir1 C21 . 2.166(4)
Ir1 C22 . 2.187(4)
Ir1 Cl1 . 2.4228(11)
Ir1 Ge1 . 2.4270(5)
Ir1 Ir1 7_565 3.0569(3)
Ge1 C1 . 1.926(6)
Ge1 N1 . 1.970(5)
Ge1 Ir1 7_565 2.4270(5)
C1 C6 . 1.373(8)
C1 C2 . 1.419(8)
C2 C3 . 1.406(8)
C2 C8 . 1.456(8)
C3 C4 . 1.374(10)
C4 C5 . 1.386(10)
C5 O2 . 1.376(9)
C5 C6 . 1.380(9)
C6 O1 . 1.387(8)
C7 O1 . 1.416(8)
C7 O2 . 1.423(10)
C8 N1 . 1.307(7)
C8 C9 . 1.496(8)
C10 C11 . 1.409(6)
C10 C11 7_565 1.409(6)
C10 N1 . 1.445(7)
C11 C12 . 1.385(7)
C11 C14 . 1.523(7)
C12 C13 . 1.376(7)
C13 C12 7_565 1.376(7)
C14 C16 . 1.511(8)
C14 C15 . 1.523(7)
C17 C18 . 1.430(6)
C17 C24 . 1.504(7)
C18 C19 . 1.507(7)
C19 C20 . 1.538(8)
C20 C21 . 1.502(7)
C21 C22 . 1.397(7)
C22 C23 . 1.515(7)
C23 C24 . 1.494(7)
Cl1 Ir1 7_565 2.4228(11)
